data_7233475
loop_
_publ_author_name
'Li, Meiqi'
'Li, Zhen'
'Wang, Jian-rong'
'Mei, Xuefeng'

_publ_section_title
;
 Hydrochromism behaviors of solid forms of chelerythrine hydrochloride
;
_journal_issue 39
_journal_name_full CrystEngComm
_journal_page_first 5915
_journal_paper_doi 10.1039/C9CE00933G
_journal_volume 21
_journal_year 2019
_chemical_formula_moiety 'Cl, C21 H18 N O4'
_chemical_formula_sum 'C21 H18 Cl N O4'
_chemical_formula_weight 383.81
_space_group_crystal_system monoclinic
_space_group_IT_number 15
_space_group_name_Hall '-C 2yc'
_space_group_name_H-M_alt 'C 1 2/c 1'
_symmetry_space_group_name_Hall '-C 2yc'
_symmetry_space_group_name_H-M 'C 1 2/c 1'
_atom_sites_solution_hydrogens geom
_atom_sites_solution_primary direct
_atom_sites_solution_secondary difmap
_audit_creation_date 2016-10-12
_audit_creation_method
;
Olex2 1.2-beta
(compiled 2015.11.10 svn.r3248 for OlexSys, GUI svn.r5221)
;
_audit_update_record
;
2017-11-09 deposited with the CCDC.    2019-08-26 downloaded from the CCDC.
;
_cell_angle_alpha 90.00
_cell_angle_beta 116.427(2)
_cell_angle_gamma 90.00
_cell_formula_units_Z 8
_cell_length_a 28.9199(9)
_cell_length_b 7.3899(2)
_cell_length_c 18.0028(6)
_cell_measurement_reflns_used 7179
_cell_measurement_temperature 170(2)
_cell_measurement_theta_max 27.22
_cell_measurement_theta_min 2.31
_cell_volume 3445.42(19)
_computing_cell_refinement 'SAINT v8.34A (Bruker, 2013)'
_computing_data_collection 'SMART (Bruker, 2009)'
_computing_data_reduction 'SAINT v8.34A (Bruker, 2013)'
_computing_molecular_graphics 'Olex2 (Dolomanov et al., 2009)'
_computing_publication_material 'Olex2 (Dolomanov et al., 2009)'
_computing_structure_refinement 'XL (Sheldrick, 2008)'
_computing_structure_solution 'SHELXS-97 (Sheldrick, 1990)'
_diffrn_ambient_temperature 170(2)
_diffrn_measured_fraction_theta_full 0.999
_diffrn_measured_fraction_theta_max 0.999
_diffrn_measurement_device_type 'Bruker APEX-II CCD'
_diffrn_measurement_method '\f and \w scans'
_diffrn_radiation_monochromator graphite
_diffrn_radiation_type MoK\a
_diffrn_radiation_wavelength 0.71073
_diffrn_reflns_av_R_equivalents 0.0383
_diffrn_reflns_av_unetI/netI 0.0304
_diffrn_reflns_limit_h_max 35
_diffrn_reflns_limit_h_min -37
_diffrn_reflns_limit_k_max 9
_diffrn_reflns_limit_k_min -9
_diffrn_reflns_limit_l_max 23
_diffrn_reflns_limit_l_min -20
_diffrn_reflns_number 28089
_diffrn_reflns_theta_full 27.61
_diffrn_reflns_theta_max 27.61
_diffrn_reflns_theta_min 1.57
_diffrn_source 'fine-focus sealed tube'
_diffrn_standards_number 0
_exptl_absorpt_coefficient_mu 0.251
_exptl_absorpt_correction_T_max 0.7456
_exptl_absorpt_correction_T_min 0.6827
_exptl_absorpt_correction_type multi-scan
_exptl_absorpt_process_details
;
SADABS-2014/5 (Bruker,2014/5) was used for absorption correction.
wR2(int) was 0.0697 before and 0.0550 after correction.
The Ratio of minimum to maximum transmission is 0.9156.
The \l/2 correction factor is 0.00150.
;
_exptl_crystal_colour 'clear yellowish yellow'
_exptl_crystal_colour_lustre clear
_exptl_crystal_colour_modifier yellowish
_exptl_crystal_colour_primary yellow
_exptl_crystal_density_diffrn 1.480
_exptl_crystal_density_method 'not measured'
_exptl_crystal_description prism
_exptl_crystal_F_000 1600
_exptl_crystal_size_max 0.3
_exptl_crystal_size_mid 0.2
_exptl_crystal_size_min 0.15
_refine_diff_density_max 0.371
_refine_diff_density_min -0.249
_refine_diff_density_rms 0.055
_refine_ls_extinction_method none
_refine_ls_goodness_of_fit_ref 1.028
_refine_ls_hydrogen_treatment constr
_refine_ls_matrix_type full
_refine_ls_number_parameters 247
_refine_ls_number_reflns 4015
_refine_ls_number_restraints 0
_refine_ls_restrained_S_all 1.028
_refine_ls_R_factor_all 0.0570
_refine_ls_R_factor_gt 0.0406
_refine_ls_shift/su_max 0.001
_refine_ls_shift/su_mean 0.000
_refine_ls_structure_factor_coef Fsqd
_refine_ls_weighting_details 'calc w=1/[\s^2^(Fo^2^)+(0.0583P)^2^+2.5812P] where P=(Fo^2^+2Fc^2^)/3'
_refine_ls_weighting_scheme calc
_refine_ls_wR_factor_gt 0.1051
_refine_ls_wR_factor_ref 0.1155
_reflns_number_gt 3111
_reflns_number_total 4015
_reflns_threshold_expression >2sigma(I)
_cod_data_source_file c9ce00933g4.cif
_cod_data_source_block mo_2016577_0m
_cod_depositor_comments 'Adding full bibliography for 7233474--7233476.cif.'
_cod_original_cell_volume 3445.42(18)
_cod_database_code 7233475
_olex2_refinement_description
;
1. Fixed Uiso
 At 1.2 times of:
  All C(H) groups, All C(H,H) groups
 At 1.5 times of:
  All C(H,H,H) groups
2.a Secondary CH2 refined with riding coordinates:
 C10(H10A,H10B)
2.b Aromatic/amide H refined with riding coordinates:
 C5(H5), C8(H8), C14(H14), C16(H16), C17(H17), C20(H20), C21(H21)
2.c Idealised Me refined as rotating group:
 C1(H1A,H1B,H1C), C12(H12A,H12B,H12C), C11(H11A,H11B,H11C)
;
_olex2_submission_special_instructions 'No special instructions were received'

loop_
_space_group_symop_id
_space_group_symop_operation_xyz
1 'x, y, z'
2 '-x, y, -z+1/2'
3 'x+1/2, y+1/2, z'
4 '-x+1/2, y+1/2, -z+1/2'
5 '-x, -y, -z'
6 'x, -y, z-1/2'
7 '-x+1/2, -y+1/2, -z'
8 'x+1/2, -y+1/2, z-1/2'

loop_
_atom_site_label
_atom_site_type_symbol
_atom_site_fract_x
_atom_site_fract_y
_atom_site_fract_z
_atom_site_U_iso_or_equiv
_atom_site_adp_type
_atom_site_occupancy
_atom_site_calc_flag
_atom_site_refinement_flags_posn
Cl1 Cl 0.339800(16) -0.74703(6) 0.33200(3) 0.03024(14) Uani 1 d .
O1 O 0.42058(5) 0.23955(16) 0.66078(8) 0.0310(3) Uani 1 d .
O2 O 0.02009(4) 0.71540(19) 0.50404(8) 0.0353(3) Uani 1 d .
O4 O -0.01158(5) 0.79753(19) 0.36627(8) 0.0373(3) Uani 1 d .
O3 O 0.35655(4) 0.31150(17) 0.73528(7) 0.0271(3) Uani 1 d .
N1 N 0.22288(5) 0.58461(18) 0.61534(8) 0.0192(3) Uani 1 d .
C1 C 0.45578(7) 0.2320(3) 0.62499(14) 0.0362(5) Uani 1 d .
H1A H 0.4416 0.1536 0.5760 0.054 Uiso 1 calc GR
H1B H 0.4889 0.1831 0.6657 0.054 Uiso 1 calc GR
H1C H 0.4610 0.3540 0.6087 0.054 Uiso 1 calc GR
C2 C 0.37308(6) 0.3145(2) 0.61411(11) 0.0234(4) Uani 1 d .
C3 C 0.34320(6) 0.3530(2) 0.65458(10) 0.0210(3) Uani 1 d .
C4 C 0.29420(6) 0.4333(2) 0.60959(10) 0.0191(3) Uani 1 d .
C5 C 0.26838(6) 0.5051(2) 0.65285(10) 0.0201(3) Uani 1 d .
H5 H 0.2843 0.4962 0.7116 0.024 Uiso 1 calc R
C6 C 0.19533(6) 0.5886(2) 0.52800(9) 0.0188(3) Uani 1 d .
C7 C 0.14167(6) 0.6414(2) 0.48663(10) 0.0200(3) Uani 1 d .
C8 C 0.10812(6) 0.6451(2) 0.52568(10) 0.0238(4) Uani 1 d .
H8 H 0.1199 0.6091 0.5818 0.029 Uiso 1 calc R
C9 C 0.05892(6) 0.7019(2) 0.47966(11) 0.0254(4) Uani 1 d .
C10 C -0.02548(8) 0.7563(3) 0.43128(14) 0.0509(6) Uani 1 d .
H10A H -0.0432 0.8611 0.4414 0.061 Uiso 1 calc R
H10B H -0.0493 0.6514 0.4153 0.061 Uiso 1 calc R
C15 C 0.12053(6) 0.6800(2) 0.40000(10) 0.0224(4) Uani 1 d .
C14 C 0.06848(7) 0.7390(2) 0.35452(11) 0.0264(4) Uani 1 d .
H14 H 0.0548 0.7693 0.2974 0.032 Uiso 1 calc R
C13 C 0.03936(6) 0.7502(2) 0.39599(11) 0.0258(4) Uani 1 d .
C16 C 0.15044(6) 0.6483(2) 0.35661(10) 0.0253(4) Uani 1 d .
H16 H 0.1367 0.6791 0.2995 0.030 Uiso 1 calc R
C17 C 0.19824(6) 0.5747(2) 0.39536(10) 0.0229(4) Uani 1 d .
H17 H 0.2160 0.5440 0.3637 0.027 Uiso 1 calc R
C18 C 0.22248(6) 0.5421(2) 0.48241(10) 0.0198(3) Uani 1 d .
C12 C 0.20687(6) 0.6879(2) 0.67123(10) 0.0251(4) Uani 1 d .
H12A H 0.1859 0.6100 0.6883 0.038 Uiso 1 calc GR
H12B H 0.1866 0.7937 0.6417 0.038 Uiso 1 calc GR
H12C H 0.2376 0.7277 0.7204 0.038 Uiso 1 calc GR
C19 C 0.27353(6) 0.4654(2) 0.52331(10) 0.0197(3) Uani 1 d .
C20 C 0.30413(6) 0.4184(2) 0.48403(11) 0.0240(4) Uani 1 d .
H20 H 0.2912 0.4358 0.4259 0.029 Uiso 1 calc R
C21 C 0.35267(6) 0.3473(2) 0.52862(11) 0.0255(4) Uani 1 d .
H21 H 0.3730 0.3194 0.5007 0.031 Uiso 1 calc R
C11 C 0.40597(7) 0.3673(3) 0.79729(12) 0.0449(6) Uani 1 d .
H11A H 0.4292 0.2627 0.8156 0.067 Uiso 1 calc GR
H11B H 0.4023 0.4182 0.8447 0.067 Uiso 1 calc GR
H11C H 0.4203 0.4592 0.7741 0.067 Uiso 1 calc GR

loop_
_atom_site_aniso_label
_atom_site_aniso_U_11
_atom_site_aniso_U_22
_atom_site_aniso_U_33
_atom_site_aniso_U_23
_atom_site_aniso_U_13
_atom_site_aniso_U_12
Cl1 0.0277(2) 0.0425(3) 0.0201(2) 0.00378(18) 0.01030(17) 0.00176(18)
O1 0.0235(6) 0.0349(7) 0.0375(8) -0.0005(5) 0.0163(6) 0.0044(5)
O2 0.0186(6) 0.0576(9) 0.0275(7) 0.0037(6) 0.0083(5) 0.0059(5)
O4 0.0232(6) 0.0516(8) 0.0310(7) 0.0104(6) 0.0065(6) 0.0089(6)
O3 0.0244(6) 0.0330(6) 0.0233(6) 0.0024(5) 0.0101(5) -0.0012(5)
N1 0.0199(6) 0.0230(7) 0.0164(6) -0.0020(5) 0.0097(5) -0.0028(5)
C1 0.0268(9) 0.0357(10) 0.0536(13) -0.0056(9) 0.0245(9) -0.0005(7)
C2 0.0217(8) 0.0192(8) 0.0316(9) -0.0029(7) 0.0140(7) -0.0029(6)
C3 0.0235(8) 0.0171(7) 0.0229(8) -0.0021(6) 0.0109(7) -0.0042(6)
C4 0.0207(7) 0.0173(7) 0.0218(8) -0.0019(6) 0.0118(7) -0.0045(6)
C5 0.0209(8) 0.0215(8) 0.0179(8) 0.0004(6) 0.0086(6) -0.0029(6)
C6 0.0224(8) 0.0183(7) 0.0158(7) -0.0005(6) 0.0085(6) -0.0039(6)
C7 0.0218(8) 0.0175(7) 0.0192(8) -0.0015(6) 0.0078(7) -0.0036(6)
C8 0.0233(8) 0.0280(9) 0.0181(8) 0.0002(7) 0.0074(7) -0.0016(7)
C9 0.0219(8) 0.0292(9) 0.0247(9) -0.0006(7) 0.0100(7) -0.0023(7)
C10 0.0261(10) 0.0872(18) 0.0348(12) 0.0193(11) 0.0094(9) 0.0126(10)
C15 0.0263(8) 0.0191(8) 0.0196(8) 0.0006(6) 0.0082(7) -0.0036(6)
C14 0.0274(9) 0.0253(9) 0.0199(8) 0.0037(7) 0.0046(7) -0.0019(7)
C13 0.0214(8) 0.0249(8) 0.0241(9) 0.0029(7) 0.0037(7) 0.0007(6)
C16 0.0320(9) 0.0244(8) 0.0179(8) 0.0012(6) 0.0095(7) -0.0066(7)
C17 0.0290(8) 0.0250(8) 0.0174(8) -0.0029(6) 0.0128(7) -0.0062(7)
C18 0.0237(8) 0.0176(7) 0.0200(8) -0.0027(6) 0.0115(7) -0.0064(6)
C12 0.0212(8) 0.0351(9) 0.0191(8) -0.0061(7) 0.0091(7) 0.0016(7)
C19 0.0239(8) 0.0169(7) 0.0210(8) -0.0027(6) 0.0124(7) -0.0052(6)
C20 0.0304(9) 0.0230(8) 0.0234(8) -0.0033(7) 0.0163(7) -0.0053(7)
C21 0.0295(9) 0.0237(8) 0.0325(10) -0.0060(7) 0.0220(8) -0.0040(7)
C11 0.0235(10) 0.0784(16) 0.0279(10) -0.0087(10) 0.0071(8) 0.0006(10)

loop_
_atom_type_symbol
_atom_type_description
_atom_type_scat_dispersion_real
_atom_type_scat_dispersion_imag
_atom_type_scat_source
C C 0.0033 0.0016 'International Tables Vol C Tables 4.2.6.8 and 6.1.1.4'
H H 0.0000 0.0000 'International Tables Vol C Tables 4.2.6.8 and 6.1.1.4'
N N 0.0061 0.0033 'International Tables Vol C Tables 4.2.6.8 and 6.1.1.4'
O O 0.0106 0.0060 'International Tables Vol C Tables 4.2.6.8 and 6.1.1.4'
Cl Cl 0.1484 0.1585 'International Tables Vol C Tables 4.2.6.8 and 6.1.1.4'

loop_
_geom_angle_atom_site_label_1
_geom_angle_atom_site_label_2
_geom_angle_atom_site_label_3
_geom_angle
C2 O1 C1 117.47(15)
C9 O2 C10 105.97(15)
C13 O4 C10 105.73(14)
C3 O3 C11 118.61(14)
C5 N1 C6 121.27(14)
C5 N1 C12 114.89(13)
C6 N1 C12 123.38(13)
O1 C1 H1A 109.5
O1 C1 H1B 109.5
O1 C1 H1C 109.5
H1A C1 H1B 109.5
H1A C1 H1C 109.5
H1B C1 H1C 109.5
O1 C2 C3 116.80(15)
O1 C2 C21 124.12(15)
C3 C2 C21 119.03(15)
O3 C3 C2 124.61(15)
O3 C3 C4 116.23(14)
C2 C3 C4 119.09(15)
C3 C4 C19 121.74(15)
C5 C4 C3 119.17(14)
C5 C4 C19 118.54(14)
N1 C5 C4 122.74(15)
N1 C5 H5 118.6
C4 C5 H5 118.6
N1 C6 C7 121.62(14)
C18 C6 N1 117.36(13)
C18 C6 C7 121.02(14)
C8 C7 C6 124.06(14)
C15 C7 C6 117.17(15)
C15 C7 C8 118.62(14)
C7 C8 H8 121.2
C9 C8 C7 117.57(15)
C9 C8 H8 121.2
O2 C9 C13 109.15(14)
C8 C9 O2 127.56(16)
C8 C9 C13 123.25(17)
O2 C10 O4 108.52(16)
O2 C10 H10A 110.0
O2 C10 H10B 110.0
O4 C10 H10A 110.0
O4 C10 H10B 110.0
H10A C10 H10B 108.4
C14 C15 C7 121.21(16)
C16 C15 C7 119.90(15)
C16 C15 C14 118.76(15)
C15 C14 H14 121.3
C13 C14 C15 117.34(16)
C13 C14 H14 121.3
O4 C13 C9 109.55(16)
C14 C13 O4 128.67(16)
C14 C13 C9 121.70(16)
C15 C16 H16 119.5
C17 C16 C15 120.99(15)
C17 C16 H16 119.5
C16 C17 H17 119.2
C16 C17 C18 121.64(16)
C18 C17 H17 119.2
C6 C18 C17 118.11(14)
C6 C18 C19 120.57(14)
C17 C18 C19 121.32(15)
N1 C12 H12A 109.5
N1 C12 H12B 109.5
N1 C12 H12C 109.5
H12A C12 H12B 109.5
H12A C12 H12C 109.5
H12B C12 H12C 109.5
C4 C19 C18 117.62(14)
C20 C19 C4 117.37(15)
C20 C19 C18 125.00(15)
C19 C20 H20 119.6
C21 C20 C19 120.71(16)
C21 C20 H20 119.6
C2 C21 H21 119.0
C20 C21 C2 121.93(16)
C20 C21 H21 119.0
O3 C11 H11A 109.5
O3 C11 H11B 109.5
O3 C11 H11C 109.5
H11A C11 H11B 109.5
H11A C11 H11C 109.5
H11B C11 H11C 109.5

loop_
_geom_bond_atom_site_label_1
_geom_bond_atom_site_label_2
_geom_bond_distance
O1 C1 1.428(2)
O1 C2 1.368(2)
O2 C9 1.379(2)
O2 C10 1.417(2)
O4 C10 1.429(3)
O4 C13 1.370(2)
O3 C3 1.362(2)
O3 C11 1.428(2)
N1 C5 1.3198(19)
N1 C6 1.4117(19)
N1 C12 1.491(2)
C1 H1A 0.9800
C1 H1B 0.9800
C1 H1C 0.9800
C2 C3 1.385(2)
C2 C21 1.402(2)
C3 C4 1.412(2)
C4 C5 1.401(2)
C4 C19 1.414(2)
C5 H5 0.9500
C6 C7 1.444(2)
C6 C18 1.408(2)
C7 C8 1.430(2)
C7 C15 1.428(2)
C8 H8 0.9500
C8 C9 1.356(2)
C9 C13 1.399(2)
C10 H10A 0.9900
C10 H10B 0.9900
C15 C14 1.425(2)
C15 C16 1.420(2)
C14 H14 0.9500
C14 C13 1.354(3)
C16 H16 0.9500
C16 C17 1.355(2)
C17 H17 0.9500
C17 C18 1.424(2)
C18 C19 1.440(2)
C12 H12A 0.9800
C12 H12B 0.9800
C12 H12C 0.9800
C19 C20 1.401(2)
C20 H20 0.9500
C20 C21 1.374(2)
C21 H21 0.9500
C11 H11A 0.9800
C11 H11B 0.9800
C11 H11C 0.9800

loop_
_geom_torsion_atom_site_label_1
_geom_torsion_atom_site_label_2
_geom_torsion_atom_site_label_3
_geom_torsion_atom_site_label_4
_geom_torsion
O1 C2 C3 O3 -4.1(2)
O1 C2 C3 C4 178.93(13)
O1 C2 C21 C20 178.19(15)
O2 C9 C13 O4 0.9(2)
O2 C9 C13 C14 -176.12(15)
O3 C3 C4 C5 15.4(2)
O3 C3 C4 C19 -173.25(14)
N1 C6 C7 C8 -18.0(2)
N1 C6 C7 C15 166.40(14)
N1 C6 C18 C17 -169.48(13)
N1 C6 C18 C19 9.9(2)
C1 O1 C2 C3 -167.94(15)
C1 O1 C2 C21 14.6(2)
C2 C3 C4 C5 -167.39(15)
C2 C3 C4 C19 3.9(2)
C3 C2 C21 C20 0.8(2)
C3 C4 C5 N1 178.99(14)
C3 C4 C19 C18 177.84(14)
C3 C4 C19 C20 -1.6(2)
C4 C19 C20 C21 -1.2(2)
C5 N1 C6 C7 167.18(14)
C5 N1 C6 C18 -13.9(2)
C5 C4 C19 C18 -10.8(2)
C5 C4 C19 C20 169.83(14)
C6 N1 C5 C4 5.4(2)
C6 C7 C8 C9 178.43(15)
C6 C7 C15 C14 -177.87(14)
C6 C7 C15 C16 6.3(2)
C6 C18 C19 C4 2.1(2)
C6 C18 C19 C20 -178.51(15)
C7 C6 C18 C17 9.4(2)
C7 C6 C18 C19 -171.19(14)
C7 C8 C9 O2 179.59(16)
C7 C8 C9 C13 2.3(3)
C7 C15 C14 C13 -2.5(2)
C7 C15 C16 C17 2.7(2)
C8 C7 C15 C14 6.3(2)
C8 C7 C15 C16 -169.51(14)
C8 C9 C13 O4 178.65(16)
C8 C9 C13 C14 1.6(3)
C9 O2 C10 O4 -9.9(2)
C10 O2 C9 C8 -172.02(19)
C10 O2 C9 C13 5.6(2)
C10 O4 C13 C9 -6.9(2)
C10 O4 C13 C14 169.8(2)
C15 C7 C8 C9 -6.0(2)
C15 C14 C13 O4 -177.91(16)
C15 C14 C13 C9 -1.5(2)
C15 C16 C17 C18 -6.1(2)
C14 C15 C16 C17 -173.20(15)
C13 O4 C10 O2 10.4(2)
C16 C15 C14 C13 173.36(15)
C16 C17 C18 C6 0.0(2)
C16 C17 C18 C19 -179.38(15)
C17 C18 C19 C4 -178.47(14)
C17 C18 C19 C20 0.9(2)
C18 C6 C7 C8 163.16(15)
C18 C6 C7 C15 -12.4(2)
C18 C19 C20 C21 179.44(15)
C12 N1 C5 C4 -167.01(15)
C12 N1 C6 C7 -21.1(2)
C12 N1 C6 C18 157.80(15)
C19 C4 C5 N1 7.4(2)
C19 C20 C21 C2 1.6(2)
C21 C2 C3 O3 173.45(14)
C21 C2 C3 C4 -3.5(2)
C11 O3 C3 C2 52.2(2)
C11 O3 C3 C4 -130.83(17)
